data_4129169
loop_
_publ_author_name
'Chen, Xiao-Wang'
'Zhu, Lei'
'Gui, Yong-Yuan'
'Jing, Ke'
'Jiang, Yuan-Xu'
'Bo, Zhi-Yu'
'Lan, Yu'
'Li, Jing'
'Yu, Da-Gang'

_publ_section_title
;
 Highly Selective and Catalytic Generation of Acyclic Quaternary Carbon
 Stereocenters via Functionalization of 1,3-Dienes with CO<sub>2</sub>.
;
_journal_issue 47
_journal_name_full 'Journal of the American Chemical Society'
_journal_page_first 18825
_journal_page_last 18835
_journal_paper_doi 10.1021/jacs.9b09721
_journal_volume 141
_journal_year 2019
_chemical_absolute_configuration ad
_chemical_formula_moiety 'C25 H23 Br O2'
_chemical_formula_sum 'C25 H23 Br O2'
_chemical_formula_weight 435.34
_space_group_crystal_system monoclinic
_space_group_IT_number 4
_space_group_name_Hall 'P 2yb'
_space_group_name_H-M_alt 'P 1 21 1'
_atom_sites_solution_hydrogens geom
_atom_sites_solution_primary direct
_audit_creation_date 2019-03-12
_audit_creation_method
;
Olex2 1.2
(compiled 2016.02.19 svn.r3266 for OlexSys, GUI svn.r5155)
;
_cell_angle_alpha 90
_cell_angle_beta 101.0516(17)
_cell_angle_gamma 90
_cell_formula_units_Z 4
_cell_length_a 10.40748(19)
_cell_length_b 18.4667(4)
_cell_length_c 11.24341(19)
_cell_measurement_reflns_used 8072
_cell_measurement_temperature 295.9(3)
_cell_measurement_theta_max 72.4910
_cell_measurement_theta_min 4.3150
_cell_volume 2120.82(7)
_computing_cell_refinement
;
CrysAlisPro, Agilent Technologies,
Version 1.171.37.35 (release 13-08-2014 CrysAlis171 .NET)
(compiled Aug 13 2014,18:06:01)
;
_computing_data_collection
;
CrysAlisPro, Agilent Technologies,
Version 1.171.37.35 (release 13-08-2014 CrysAlis171 .NET)
(compiled Aug 13 2014,18:06:01)
;
_computing_data_reduction
;
CrysAlisPro, Agilent Technologies,
Version 1.171.37.35 (release 13-08-2014 CrysAlis171 .NET)
(compiled Aug 13 2014,18:06:01)
;
_computing_molecular_graphics 'Olex2 (Dolomanov et al., 2009)'
_computing_publication_material 'Olex2 (Dolomanov et al., 2009)'
_computing_structure_refinement 'ShelXL (Sheldrick, 2015)'
_computing_structure_solution 'ShelXT (Sheldrick, 2015)'
_diffrn_ambient_environment air
_diffrn_ambient_temperature 295.9(3)
_diffrn_detector 'CCD plate'
_diffrn_detector_area_resol_mean 15.9595
_diffrn_detector_type EosS2
_diffrn_measured_fraction_theta_full 0.999
_diffrn_measured_fraction_theta_max 0.990
_diffrn_measurement_details
;
#__ type_ start__ end____ width___ exp.time_
  1 omega  -31.00   53.00   1.0000    3.5700
omega____ theta____ kappa____ phi______ frames
    -       36.5421  -57.0000  -30.0000 84

#__ type_ start__ end____ width___ exp.time_
  2 omega  -31.00   53.00   1.0000    3.5700
omega____ theta____ kappa____ phi______ frames
    -       36.5421  -57.0000   90.0000 84

#__ type_ start__ end____ width___ exp.time_
  3 omega   10.00  104.00   1.0000    3.5700
omega____ theta____ kappa____ phi______ frames
    -       36.5421   77.0000 -150.0000 94

#__ type_ start__ end____ width___ exp.time_
  4 omega    7.00  108.00   1.0000    3.5700
omega____ theta____ kappa____ phi______ frames
    -       36.5421   19.0000   30.0000 101

#__ type_ start__ end____ width___ exp.time_
  5 omega   23.00   90.00   1.0000    3.5700
omega____ theta____ kappa____ phi______ frames
    -       36.5421 -125.0000   30.0000 67

#__ type_ start__ end____ width___ exp.time_
  6 omega  -31.00   53.00   1.0000    3.5700
omega____ theta____ kappa____ phi______ frames
    -       36.5421  -57.0000 -150.0000 84

#__ type_ start__ end____ width___ exp.time_
  7 omega    1.00   75.00   1.0000    3.5700
omega____ theta____ kappa____ phi______ frames
    -       36.5421  -99.0000   90.0000 74

#__ type_ start__ end____ width___ exp.time_
  8 omega    1.00   75.00   1.0000    3.5700
omega____ theta____ kappa____ phi______ frames
    -       36.5421  -99.0000 -120.0000 74

#__ type_ start__ end____ width___ exp.time_
  9 omega   10.00  104.00   1.0000    3.5700
omega____ theta____ kappa____ phi______ frames
    -       36.5421   77.0000   90.0000 94

#__ type_ start__ end____ width___ exp.time_
 10 omega   10.00  104.00   1.0000    3.5700
omega____ theta____ kappa____ phi______ frames
    -       36.5421   77.0000  -90.0000 94

#__ type_ start__ end____ width___ exp.time_
 11 omega   39.00  109.00   1.0000   14.2600
omega____ theta____ kappa____ phi______ frames
    -      108.0000  -94.0000 -180.0000 70

#__ type_ start__ end____ width___ exp.time_
 12 omega   38.00   91.00   1.0000   14.2600
omega____ theta____ kappa____ phi______ frames
    -      108.0000  -30.0000  -30.0000 53

#__ type_ start__ end____ width___ exp.time_
 13 omega   38.00   91.00   1.0000   14.2600
omega____ theta____ kappa____ phi______ frames
    -      108.0000  -30.0000 -150.0000 53

#__ type_ start__ end____ width___ exp.time_
 14 omega   39.00  109.00   1.0000   14.2600
omega____ theta____ kappa____ phi______ frames
    -      108.0000  -94.0000   30.0000 70

#__ type_ start__ end____ width___ exp.time_
 15 omega   38.00   91.00   1.0000   14.2600
omega____ theta____ kappa____ phi______ frames
    -      108.0000  -30.0000  150.0000 53

#__ type_ start__ end____ width___ exp.time_
 16 omega  100.00  178.00   1.0000   14.2600
omega____ theta____ kappa____ phi______ frames
    -      108.0000  111.0000   30.0000 78

#__ type_ start__ end____ width___ exp.time_
 17 omega   40.00   98.00   1.0000   14.2600
omega____ theta____ kappa____ phi______ frames
    -      108.0000  -45.0000    0.0000 58

#__ type_ start__ end____ width___ exp.time_
 18 omega   37.00  146.00   1.0000   14.2600
omega____ theta____ kappa____ phi______ frames
    -      108.0000  -15.0000 -120.0000 109

#__ type_ start__ end____ width___ exp.time_
 19 omega   39.00  109.00   1.0000   14.2600
omega____ theta____ kappa____ phi______ frames
    -      108.0000  -94.0000  120.0000 70

#__ type_ start__ end____ width___ exp.time_
 20 omega   38.00   91.00   1.0000   14.2600
omega____ theta____ kappa____ phi______ frames
    -      108.0000  -30.0000  120.0000 53

#__ type_ start__ end____ width___ exp.time_
 21 omega   38.00   91.00   1.0000   14.2600
omega____ theta____ kappa____ phi______ frames
    -      108.0000  -30.0000   60.0000 53

#__ type_ start__ end____ width___ exp.time_
 22 omega   40.00   98.00   1.0000   14.2600
omega____ theta____ kappa____ phi______ frames
    -      108.0000  -45.0000  -90.0000 58

#__ type_ start__ end____ width___ exp.time_
 23 omega   39.00  109.00   1.0000   14.2600
omega____ theta____ kappa____ phi______ frames
    -      108.0000  -94.0000 -150.0000 70

#__ type_ start__ end____ width___ exp.time_
 24 omega   90.00  175.00   1.0000   14.2600
omega____ theta____ kappa____ phi______ frames
    -      108.0000   61.0000 -120.0000 85

#__ type_ start__ end____ width___ exp.time_
 25 omega   40.00   98.00   1.0000   14.2600
omega____ theta____ kappa____ phi______ frames
    -      108.0000  -45.0000  150.0000 58

#__ type_ start__ end____ width___ exp.time_
 26 omega   91.00  176.00   1.0000   14.2600
omega____ theta____ kappa____ phi______ frames
    -      108.0000   45.0000  -60.0000 85

#__ type_ start__ end____ width___ exp.time_
 27 omega   38.00  116.00   1.0000   14.2600
omega____ theta____ kappa____ phi______ frames
    -      108.0000 -111.0000  -30.0000 78

#__ type_ start__ end____ width___ exp.time_
 28 omega   20.00  104.00   1.0000    3.5700
omega____ theta____ kappa____ phi______ frames
    -       36.5421   57.0000 -180.0000 84

#__ type_ start__ end____ width___ exp.time_
 29 omega  -33.00   -8.00   1.0000    3.5700
omega____ theta____ kappa____ phi______ frames
    -       36.5421  -38.0000 -120.0000 25
;
_diffrn_measurement_device 'four-circle diffractometer'
_diffrn_measurement_device_type 'New Gemini, Dual, Cu at zero, EosS2'
_diffrn_measurement_method '\w scans'
_diffrn_orient_matrix_UB_11 0.0179127000
_diffrn_orient_matrix_UB_12 0.0455494000
_diffrn_orient_matrix_UB_13 -0.1104261000
_diffrn_orient_matrix_UB_21 0.0129934000
_diffrn_orient_matrix_UB_22 0.0689685000
_diffrn_orient_matrix_UB_23 0.0785475000
_diffrn_orient_matrix_UB_31 0.1491935000
_diffrn_orient_matrix_UB_32 -0.0114214000
_diffrn_orient_matrix_UB_33 0.0334034000
_diffrn_radiation_monochromator graphite
_diffrn_radiation_probe x-ray
_diffrn_radiation_type CuK\a
_diffrn_radiation_wavelength 1.54184
_diffrn_reflns_av_R_equivalents 0.0409
_diffrn_reflns_av_unetI/netI 0.0343
_diffrn_reflns_Laue_measured_fraction_full 0.999
_diffrn_reflns_Laue_measured_fraction_max 0.990
_diffrn_reflns_limit_h_max 12
_diffrn_reflns_limit_h_min -8
_diffrn_reflns_limit_k_max 22
_diffrn_reflns_limit_k_min -22
_diffrn_reflns_limit_l_max 13
_diffrn_reflns_limit_l_min -13
_diffrn_reflns_number 21248
_diffrn_reflns_point_group_measured_fraction_full 0.997
_diffrn_reflns_point_group_measured_fraction_max 0.977
_diffrn_reflns_theta_full 67.684
_diffrn_reflns_theta_max 72.831
_diffrn_reflns_theta_min 4.668
_diffrn_source 'Enhance (Cu) X-ray Source'
_exptl_absorpt_coefficient_mu 2.767
_exptl_absorpt_correction_T_max 1.00000
_exptl_absorpt_correction_T_min 0.57465
_exptl_absorpt_correction_type multi-scan
_exptl_absorpt_process_details
;
CrysAlisPro, Agilent Technologies,
Version 1.171.37.35 (release 13-08-2014 CrysAlis171 .NET)
(compiled Aug 13 2014,18:06:01)
Empirical absorption correction using spherical harmonics,
 implemented in SCALE3 ABSPACK scaling algorithm.
;
_exptl_crystal_colour 'clear light colourless'
_exptl_crystal_colour_lustre clear
_exptl_crystal_colour_modifier light
_exptl_crystal_colour_primary colourless
_exptl_crystal_density_diffrn 1.363
_exptl_crystal_description irregular
_exptl_crystal_F_000 896
_exptl_crystal_size_max 0.45
_exptl_crystal_size_mid 0.3
_exptl_crystal_size_min 0.25
_refine_diff_density_max 0.338
_refine_diff_density_min -0.300
_refine_diff_density_rms 0.052
_refine_ls_abs_structure_details
;
 Flack x determined using 2908 quotients [(I+)-(I-)]/[(I+)+(I-)]
 (Parsons, Flack and Wagner, Acta Cryst. B69 (2013) 249-259).
;
_refine_ls_abs_structure_Flack -0.016(9)
_refine_ls_extinction_method none
_refine_ls_goodness_of_fit_ref 1.031
_refine_ls_hydrogen_treatment constr
_refine_ls_matrix_type full
_refine_ls_number_parameters 509
_refine_ls_number_reflns 8242
_refine_ls_number_restraints 1
_refine_ls_restrained_S_all 1.030
_refine_ls_R_factor_all 0.0553
_refine_ls_R_factor_gt 0.0501
_refine_ls_shift/su_max 0.000
_refine_ls_shift/su_mean 0.000
_refine_ls_structure_factor_coef Fsqd
_refine_ls_weighting_details 'w=1/[\s^2^(Fo^2^)+(0.0907P)^2^+0.0871P] where P=(Fo^2^+2Fc^2^)/3'
_refine_ls_weighting_scheme calc
_refine_ls_wR_factor_gt 0.1394
_refine_ls_wR_factor_ref 0.1481
_reflns_Friedel_coverage 0.912
_reflns_Friedel_fraction_full 0.994
_reflns_Friedel_fraction_max 0.963
_reflns_number_gt 7119
_reflns_number_total 8242
_reflns_threshold_expression 'I > 2\s(I)'
_cod_data_source_file ja9b09721_si_002.cif
_cod_data_source_block ydg-cxw01
_cod_depositor_comments 'Adding full bibliography for 4129169--4129170.cif.'
_cod_database_code 4129169
_shelx_space_group_comment
;
The symmetry employed for this shelxl refinement is uniquely defined
by the following loop, which should always be used as a source of
symmetry information in preference to the above space-group names.
They are only intended as comments.
;
_reflns_odcompleteness_completeness 99.92
_reflns_odcompleteness_iscentric 1
_reflns_odcompleteness_theta 66.97
_olex2_refinement_description
;
1. Fixed Uiso
 At 1.2 times of:
  All C(H) groups, All C(H,H) groups
 At 1.5 times of:
  All C(H,H,H) groups
2.a Secondary CH2 refined with riding coordinates:
 C00M(H00A,H00B), C013(H01I,H01J)
2.b Aromatic/amide H refined with riding coordinates:
 C008(H008), C00F(H00F), C00H(H00H), C00K(H00K), C00L(H00L), C00O(H00O),
 C00P(H00P), C00Q(H00Q), C00R(H00R), C00S(H00S), C00T(H00T), C00U(H00U),
 C00V(H00V), C00W(H00W), C00X(H00X), C00Y(H00Y), C010(H010), C011(H011),
 C012(H012), C014(H014), C015(H015), C016(H016), C017(H017), C018(H018),
 C019(H019), C01A(H01K), C01B(H01L), C01C(H01M), C01G(H01G), C01H(H01H)
2.c Idealised Me refined as rotating group:
 C01F(H01A,H01B,H01C), C01I(H01N,H01O,H01P), C01J(H01Q,H01R,H01S), C01K(H01D,
 H01E,H01F)
;
_shelx_shelxl_version_number 2014/7
_olex2_date_sample_data_collection 2019-03-12
_olex2_submission_special_instructions 'No special instructions were received'

loop_
_space_group_symop_operation_xyz
'x, y, z'
'-x, y+1/2, -z'

loop_
_atom_site_label
_atom_site_type_symbol
_atom_site_fract_x
_atom_site_fract_y
_atom_site_fract_z
_atom_site_U_iso_or_equiv
_atom_site_adp_type
_atom_site_occupancy
_atom_site_site_symmetry_order
_atom_site_calc_flag
_atom_site_refinement_flags_posn
Br01 Br 0.68390(8) 0.58904(6) 0.15173(6) 0.1085(3) Uani 1 1 d .
Br02 Br 0.71220(9) 0.52244(6) 0.71691(7) 0.1148(3) Uani 1 1 d .
O003 O 1.2037(4) 0.6109(2) 0.6289(4) 0.0782(10) Uani 1 1 d .
O004 O 1.0348(3) 0.6432(2) 0.7139(3) 0.0719(9) Uani 1 1 d .
O005 O 0.3788(4) 0.4166(2) 0.1682(4) 0.0791(10) Uani 1 1 d .
O006 O 0.2079(4) 0.4572(3) 0.2418(4) 0.0826(11) Uani 1 1 d .
C007 C 0.4211(5) 0.4637(2) 0.3644(4) 0.0594(9) Uani 1 1 d .
C008 C 0.5527(6) 0.4508(3) 0.3739(5) 0.0750(13) Uani 1 1 d .
H008 H 0.5834 0.4306 0.3089 0.090 Uiso 1 1 calc R
C009 C 0.3240(5) 0.4460(3) 0.2543(5) 0.0643(11) Uani 1 1 d .
C00A C 0.0753(5) 0.3572(3) -0.3707(5) 0.0633(10) Uani 1 1 d .
C00B C 0.9907(5) 0.6183(3) 0.5082(4) 0.0610(10) Uani 1 1 d .
C00C C -0.0189(5) 0.3497(3) -0.4863(5) 0.0630(10) Uani 1 1 d .
C00D C 1.0893(5) 0.6238(3) 0.6217(4) 0.0608(10) Uani 1 1 d .
C00E C 1.1398(5) 0.6811(3) 1.0425(4) 0.0636(10) Uani 1 1 d .
C00F C 1.0295(5) 0.5941(4) 0.4029(5) 0.0751(13) Uani 1 1 d .
H00F H 1.1173 0.5842 0.4040 0.090 Uiso 1 1 calc R
C00G C 0.5922(6) 0.4974(3) 0.5734(6) 0.0763(14) Uani 1 1 d .
C00H C 0.3765(5) 0.4942(3) 0.4627(5) 0.0653(11) Uani 1 1 d .
H00H H 0.2876 0.5030 0.4570 0.078 Uiso 1 1 calc R
C00I C 1.3277(5) 0.7188(3) 1.2510(4) 0.0618(10) Uani 1 1 d .
C00J C 1.0422(5) 0.6589(3) 0.9278(5) 0.0661(11) Uani 1 1 d .
C00K C -0.1296(6) 0.3070(3) -0.4970(5) 0.0733(12) Uani 1 1 d .
H00K H -0.1461 0.2818 -0.4298 0.088 Uiso 1 1 calc R
C00L C 0.1052(6) 0.2998(3) -0.2904(5) 0.0709(12) Uani 1 1 d .
H00L H 0.0601 0.2564 -0.3067 0.085 Uiso 1 1 calc R
C00M C 1.1218(5) 0.6544(3) 0.8287(5) 0.0665(11) Uani 1 1 d .
H00A H 1.1709 0.6988 0.8262 0.080 Uiso 1 1 calc R
H00B H 1.1835 0.6146 0.8449 0.080 Uiso 1 1 calc R
C00N C 1.4265(5) 0.7367(3) 1.3594(4) 0.0608(10) Uani 1 1 d .
C00O C 0.9390(6) 0.5849(4) 0.2974(5) 0.0812(14) Uani 1 1 d .
H00O H 0.9648 0.5676 0.2279 0.097 Uiso 1 1 calc R
C00P C 1.4416(6) 0.6946(3) 1.4626(5) 0.0695(12) Uani 1 1 d .
H00P H 1.3858 0.6555 1.4645 0.083 Uiso 1 1 calc R
C00Q C 1.3076(6) 0.6474(3) 1.2128(5) 0.0711(12) Uani 1 1 d .
H00Q H 1.3571 0.6109 1.2564 0.085 Uiso 1 1 calc R
C00R C 0.4396(6) 0.3038(4) -0.0077(5) 0.0809(14) Uani 1 1 d .
H00R H 0.4860 0.2867 -0.0648 0.097 Uiso 1 1 calc R
C00S C 1.5110(6) 0.7951(3) 1.3607(5) 0.0733(13) Uani 1 1 d .
H00S H 1.5027 0.8250 1.2931 0.088 Uiso 1 1 calc R
C00T C 1.2519(6) 0.7704(3) 1.1812(5) 0.0747(13) Uani 1 1 d .
H00T H 1.2626 0.8189 1.2034 0.090 Uiso 1 1 calc R
C00U C 1.6075(7) 0.8093(3) 1.4613(6) 0.0827(15) Uani 1 1 d .
H00U H 1.6641 0.8482 1.4602 0.099 Uiso 1 1 calc R
C00V C 1.2151(6) 0.6296(3) 1.1113(5) 0.0736(12) Uani 1 1 d .
H00V H 1.2037 0.5812 1.0889 0.088 Uiso 1 1 calc R
C00W C 0.6394(6) 0.4676(4) 0.4788(6) 0.0861(16) Uani 1 1 d .
H00W H 0.7285 0.4589 0.4854 0.103 Uiso 1 1 calc R
C00X C 0.4618(6) 0.5113(3) 0.5670(5) 0.0710(12) Uani 1 1 d .
H00X H 0.4320 0.5319 0.6321 0.085 Uiso 1 1 calc R
C00Y C 0.4427(6) 0.2631(4) 0.0848(6) 0.0844(15) Uani 1 1 d .
H00Y H 0.3964 0.2785 0.1432 0.101 Uiso 1 1 calc R
C00Z C 0.2692(6) 0.3695(3) -0.1566(5) 0.0683(11) Uani 1 1 d .
C010 C 0.1999(6) 0.3057(3) -0.1874(5) 0.0719(12) Uani 1 1 d .
H010 H 0.2183 0.2657 -0.1367 0.086 Uiso 1 1 calc R
C011 C 1.6199(6) 0.7666(3) 1.5622(6) 0.0799(15) Uani 1 1 d .
H011 H 1.6841 0.7767 1.6299 0.096 Uiso 1 1 calc R
C012 C 0.8602(6) 0.6358(4) 0.5021(5) 0.0748(13) Uani 1 1 d .
H012 H 0.8333 0.6531 0.5711 0.090 Uiso 1 1 calc R
C013 C 0.2912(5) 0.4002(3) 0.0558(5) 0.0752(13) Uani 1 1 d .
H01I H 0.2401 0.4428 0.0268 0.090 Uiso 1 1 calc R
H01J H 0.2314 0.3620 0.0686 0.090 Uiso 1 1 calc R
C014 C 1.1607(7) 0.7521(3) 1.0795(5) 0.0798(15) Uani 1 1 d .
H014 H 1.1121 0.7885 1.0348 0.096 Uiso 1 1 calc R
C015 C 0.1429(6) 0.4215(3) -0.3397(5) 0.0727(13) Uani 1 1 d .
H015 H 0.1247 0.4614 -0.3905 0.087 Uiso 1 1 calc R
C016 C 0.9760(5) 0.5900(4) 0.9521(5) 0.0763(13) Uani 1 1 d .
H016 H 0.9108 0.5950 0.9976 0.092 Uiso 1 1 calc R
C017 C 0.2369(7) 0.4271(3) -0.2344(5) 0.0759(13) Uani 1 1 d .
H017 H 0.2795 0.4711 -0.2158 0.091 Uiso 1 1 calc R
C018 C 0.7695(6) 0.6281(4) 0.3963(6) 0.0816(15) Uani 1 1 d .
H018 H 0.6823 0.6405 0.3930 0.098 Uiso 1 1 calc R
C019 C 0.0011(7) 0.3856(4) -0.5900(5) 0.0810(14) Uani 1 1 d .
H019 H 0.0745 0.4149 -0.5859 0.097 Uiso 1 1 calc R
C01A C -0.0852(8) 0.3787(4) -0.6984(6) 0.0893(17) Uani 1 1 d .
H01K H -0.0685 0.4025 -0.7667 0.107 Uiso 1 1 calc R
C01B C -0.1946(7) 0.3375(4) -0.7069(6) 0.0841(15) Uani 1 1 d .
H01L H -0.2540 0.3341 -0.7798 0.101 Uiso 1 1 calc R
C01C C -0.2162(6) 0.3012(4) -0.6065(6) 0.0827(15) Uani 1 1 d .
H01M H -0.2902 0.2722 -0.6120 0.099 Uiso 1 1 calc R
C01D C 0.8106(6) 0.6017(3) 0.2962(5) 0.0710(12) Uani 1 1 d .
C01E C 0.3711(6) 0.3760(4) -0.0381(5) 0.0762(13) Uani 1 1 d .
C01F C 0.9340(8) 0.4565(5) 0.9567(8) 0.112(3) Uani 1 1 d .
H01A H 0.8935 0.4301 0.8858 0.167 Uiso 1 1 calc GR
H01B H 0.8690 0.4692 1.0032 0.167 Uiso 1 1 calc GR
H01C H 1.0000 0.4269 1.0050 0.167 Uiso 1 1 calc GR
C01G C 1.5374(6) 0.7089(4) 1.5631(5) 0.0787(14) Uani 1 1 d .
H01G H 1.5459 0.6794 1.6312 0.094 Uiso 1 1 calc R
C01H C 0.9963(6) 0.5247(4) 0.9191(6) 0.0882(16) Uani 1 1 d .
H01H H 1.0550 0.5190 0.8670 0.106 Uiso 1 1 calc R
C01I C 0.5151(8) 0.1924(4) 0.1069(7) 0.100(2) Uani 1 1 d .
H01N H 0.5624 0.1837 0.0429 0.150 Uiso 1 1 calc GR
H01O H 0.4537 0.1538 0.1090 0.150 Uiso 1 1 calc GR
H01P H 0.5755 0.1945 0.1830 0.150 Uiso 1 1 calc GR
C01J C 0.4775(8) 0.4328(5) -0.0473(7) 0.100(2) Uani 1 1 d .
H01Q H 0.5430 0.4320 0.0255 0.150 Uiso 1 1 calc GR
H01R H 0.4385 0.4800 -0.0579 0.150 Uiso 1 1 calc GR
H01S H 0.5173 0.4217 -0.1154 0.150 Uiso 1 1 calc GR
C01K C 0.9333(7) 0.7169(4) 0.8907(6) 0.0901(18) Uani 1 1 d .
H01D H 0.8921 0.7269 0.9584 0.135 Uiso 1 1 calc GR
H01E H 0.8691 0.6989 0.8243 0.135 Uiso 1 1 calc GR
H01F H 0.9714 0.7605 0.8665 0.135 Uiso 1 1 calc GR

loop_
_atom_site_aniso_label
_atom_site_aniso_U_11
_atom_site_aniso_U_22
_atom_site_aniso_U_33
_atom_site_aniso_U_23
_atom_site_aniso_U_13
_atom_site_aniso_U_12
Br01 0.1007(5) 0.1513(7) 0.0658(4) -0.0073(4) -0.0033(3) -0.0134(5)
Br02 0.1128(6) 0.1379(7) 0.0769(4) -0.0039(5) -0.0239(4) -0.0047(5)
O003 0.065(2) 0.096(3) 0.073(2) -0.0008(19) 0.0120(17) 0.0167(17)
O004 0.0615(18) 0.103(3) 0.0513(17) -0.0003(17) 0.0119(14) 0.0070(16)
O005 0.071(2) 0.101(3) 0.064(2) -0.0213(19) 0.0092(17) 0.0049(18)
O006 0.062(2) 0.114(3) 0.070(2) -0.011(2) 0.0074(17) 0.0020(19)
C007 0.063(2) 0.056(2) 0.059(2) 0.0025(18) 0.0090(19) 0.0061(17)
C008 0.071(3) 0.085(3) 0.068(3) -0.010(3) 0.011(2) 0.012(2)
C009 0.066(3) 0.062(2) 0.065(3) 0.003(2) 0.011(2) 0.0008(19)
C00A 0.070(3) 0.061(2) 0.062(3) -0.0035(19) 0.019(2) -0.0004(19)
C00B 0.069(3) 0.060(2) 0.055(2) 0.0030(18) 0.014(2) 0.0063(18)
C00C 0.071(3) 0.059(2) 0.061(3) -0.0001(19) 0.016(2) 0.0044(19)
C00D 0.067(3) 0.059(2) 0.059(2) 0.0073(18) 0.017(2) 0.0061(18)
C00E 0.071(3) 0.066(2) 0.053(2) 0.0035(19) 0.011(2) 0.005(2)
C00F 0.075(3) 0.089(3) 0.064(3) 0.001(3) 0.021(2) 0.023(3)
C00G 0.080(3) 0.076(3) 0.064(3) 0.004(2) -0.009(3) 0.000(2)
C00H 0.067(3) 0.061(2) 0.068(3) 0.001(2) 0.013(2) 0.0040(18)
C00I 0.078(3) 0.057(2) 0.051(2) 0.0014(18) 0.015(2) -0.0008(19)
C00J 0.065(2) 0.077(3) 0.055(2) 0.005(2) 0.010(2) 0.005(2)
C00K 0.074(3) 0.075(3) 0.071(3) 0.007(2) 0.014(2) -0.003(2)
C00L 0.082(3) 0.062(2) 0.068(3) 0.005(2) 0.012(2) -0.011(2)
C00M 0.060(2) 0.080(3) 0.059(3) 0.004(2) 0.008(2) 0.000(2)
C00N 0.071(3) 0.054(2) 0.058(2) -0.0086(19) 0.017(2) 0.0001(18)
C00O 0.097(4) 0.093(4) 0.055(2) -0.006(3) 0.018(2) 0.020(3)
C00P 0.074(3) 0.066(3) 0.067(3) 0.006(2) 0.012(2) -0.005(2)
C00Q 0.082(3) 0.057(2) 0.066(3) 0.003(2) -0.006(2) 0.002(2)
C00R 0.074(3) 0.104(4) 0.065(3) -0.011(3) 0.015(2) 0.002(3)
C00S 0.099(4) 0.061(2) 0.063(3) -0.004(2) 0.023(3) -0.012(2)
C00T 0.095(4) 0.055(2) 0.071(3) -0.004(2) 0.008(3) 0.007(2)
C00U 0.095(4) 0.073(3) 0.082(4) -0.022(3) 0.022(3) -0.022(3)
C00V 0.086(3) 0.057(2) 0.071(3) -0.001(2) -0.001(3) 0.002(2)
C00W 0.069(3) 0.099(4) 0.085(4) -0.006(3) 0.001(3) 0.014(3)
C00X 0.085(3) 0.068(3) 0.059(3) -0.005(2) 0.013(2) 0.001(2)
C00Y 0.079(3) 0.105(4) 0.069(3) -0.012(3) 0.013(3) 0.000(3)
C00Z 0.075(3) 0.075(3) 0.058(3) -0.008(2) 0.018(2) -0.009(2)
C010 0.083(3) 0.065(2) 0.067(3) 0.005(2) 0.011(2) -0.008(2)
C011 0.082(3) 0.082(3) 0.073(3) -0.025(3) 0.008(3) -0.003(3)
C012 0.070(3) 0.098(4) 0.059(3) -0.007(3) 0.020(2) 0.006(3)
C013 0.072(3) 0.090(3) 0.060(3) -0.010(2) 0.006(2) -0.005(2)
C014 0.100(4) 0.066(3) 0.067(3) 0.004(2) -0.001(3) 0.020(3)
C015 0.096(4) 0.058(2) 0.064(3) -0.003(2) 0.018(3) -0.009(2)
C016 0.072(3) 0.095(4) 0.058(2) 0.009(3) 0.002(2) -0.009(3)
C017 0.098(4) 0.064(3) 0.068(3) -0.011(2) 0.019(3) -0.015(2)
C018 0.062(3) 0.109(4) 0.073(3) -0.009(3) 0.011(2) 0.002(3)
C019 0.091(4) 0.085(3) 0.067(3) 0.005(3) 0.015(3) -0.014(3)
C01A 0.112(5) 0.096(4) 0.060(3) 0.008(3) 0.014(3) -0.008(4)
C01B 0.093(4) 0.082(3) 0.071(3) -0.009(3) 0.002(3) 0.010(3)
C01C 0.072(3) 0.082(3) 0.090(4) -0.005(3) 0.005(3) -0.008(3)
C01D 0.080(3) 0.078(3) 0.052(2) 0.004(2) 0.006(2) -0.002(2)
C01E 0.078(3) 0.090(3) 0.062(3) -0.013(3) 0.015(2) -0.013(3)
C01F 0.107(5) 0.098(4) 0.110(6) 0.030(4) -0.029(4) -0.028(4)
C01G 0.089(4) 0.084(3) 0.061(3) 0.001(2) 0.007(3) 0.008(3)
C01H 0.079(3) 0.093(4) 0.083(4) 0.009(3) -0.008(3) -0.002(3)
C01I 0.101(5) 0.104(5) 0.084(4) -0.004(4) -0.011(4) 0.019(4)
C01J 0.097(4) 0.122(5) 0.082(4) -0.006(4) 0.016(4) -0.034(4)
C01K 0.089(4) 0.106(5) 0.070(3) -0.001(3) 0.004(3) 0.026(3)

loop_
_atom_type_symbol
_atom_type_description
_atom_type_scat_dispersion_real
_atom_type_scat_dispersion_imag
_atom_type_scat_source
C C 0.0181 0.0091 'International Tables Vol C Tables 4.2.6.8 and 6.1.1.4'
H H 0.0000 0.0000 'International Tables Vol C Tables 4.2.6.8 and 6.1.1.4'
Br Br -0.6763 1.2805 'International Tables Vol C Tables 4.2.6.8 and 6.1.1.4'
O O 0.0492 0.0322 'International Tables Vol C Tables 4.2.6.8 and 6.1.1.4'

loop_
_geom_angle_atom_site_label_1
_geom_angle_atom_site_label_2
_geom_angle_atom_site_label_3
_geom_angle
C00D O004 C00M 116.8(4)
C009 O005 C013 115.9(4)
C008 C007 C009 122.6(5)
C008 C007 C00H 119.1(5)
C00H C007 C009 118.3(4)
C007 C008 H008 119.8
C007 C008 C00W 120.5(5)
C00W C008 H008 119.8
O005 C009 C007 112.3(4)
O006 C009 O005 123.0(5)
O006 C009 C007 124.7(5)
C00L C00A C00C 122.0(5)
C00L C00A C015 116.7(5)
C015 C00A C00C 121.2(5)
C00F C00B C00D 119.2(4)
C012 C00B C00D 122.5(4)
C012 C00B C00F 118.3(5)
C00K C00C C00A 122.1(5)
C00K C00C C019 117.1(5)
C019 C00C C00A 120.8(5)
O003 C00D O004 124.7(5)
O003 C00D C00B 124.0(4)
O004 C00D C00B 111.3(4)
C00V C00E C00J 120.1(5)
C00V C00E C014 116.6(5)
C014 C00E C00J 123.2(5)
C00B C00F H00F 119.7
C00O C00F C00B 120.6(5)
C00O C00F H00F 119.7
C00W C00G Br02 118.9(5)
C00W C00G C00X 122.2(5)
C00X C00G Br02 118.9(5)
C007 C00H H00H 119.6
C00X C00H C007 120.9(5)
C00X C00H H00H 119.6
C00Q C00I C00N 120.6(5)
C00T C00I C00N 123.1(5)
C00T C00I C00Q 116.3(5)
C00E C00J C01K 111.8(5)
C00M C00J C00E 105.4(4)
C00M C00J C01K 108.3(5)
C016 C00J C00E 109.1(4)
C016 C00J C00M 115.1(5)
C016 C00J C01K 107.3(5)
C00C C00K H00K 119.6
C00C C00K C01C 120.7(5)
C01C C00K H00K 119.6
C00A C00L H00L 119.2
C010 C00L C00A 121.5(5)
C010 C00L H00L 119.2
O004 C00M C00J 109.2(4)
O004 C00M H00A 109.8
O004 C00M H00B 109.8
C00J C00M H00A 109.8
C00J C00M H00B 109.8
H00A C00M H00B 108.3
C00P C00N C00I 121.2(5)
C00P C00N C00S 117.3(5)
C00S C00N C00I 121.5(5)
C00F C00O H00O 120.5
C01D C00O C00F 119.0(5)
C01D C00O H00O 120.5
C00N C00P H00P 119.1
C00N C00P C01G 121.9(5)
C01G C00P H00P 119.1
C00I C00Q H00Q 119.3
C00V C00Q C00I 121.3(5)
C00V C00Q H00Q 119.3
C00Y C00R H00R 115.2
C00Y C00R C01E 129.5(6)
C01E C00R H00R 115.2
C00N C00S H00S 119.6
C00U C00S C00N 120.9(5)
C00U C00S H00S 119.6
C00I C00T H00T 119.1
C014 C00T C00I 121.9(5)
C014 C00T H00T 119.1
C00S C00U H00U 119.8
C011 C00U C00S 120.4(5)
C011 C00U H00U 119.8
C00E C00V C00Q 122.1(5)
C00E C00V H00V 118.9
C00Q C00V H00V 118.9
C008 C00W H00W 120.6
C00G C00W C008 118.9(5)
C00G C00W H00W 120.6
C00G C00X H00X 120.8
C00H C00X C00G 118.5(5)
C00H C00X H00X 120.8
C00R C00Y H00Y 117.3
C00R C00Y C01I 125.3(7)
C01I C00Y H00Y 117.3
C010 C00Z C01E 121.4(5)
C017 C00Z C010 116.4(5)
C017 C00Z C01E 122.1(5)
C00L C010 C00Z 122.1(5)
C00L C010 H010 118.9
C00Z C010 H010 118.9
C00U C011 H011 120.2
C00U C011 C01G 119.7(6)
C01G C011 H011 120.2
C00B C012 H012 119.3
C018 C012 C00B 121.4(5)
C018 C012 H012 119.3
O005 C013 H01I 109.8
O005 C013 H01J 109.8
O005 C013 C01E 109.3(5)
H01I C013 H01J 108.3
C01E C013 H01I 109.8
C01E C013 H01J 109.8
C00E C014 C00T 121.7(5)
C00E C014 H014 119.1
C00T C014 H014 119.1
C00A C015 H015 119.4
C017 C015 C00A 121.2(5)
C017 C015 H015 119.4
C00J C016 H016 115.3
C01H C016 C00J 129.5(6)
C01H C016 H016 115.3
C00Z C017 C015 122.0(5)
C00Z C017 H017 119.0
C015 C017 H017 119.0
C012 C018 H018 120.7
C01D C018 C012 118.5(5)
C01D C018 H018 120.7
C00C C019 H019 119.3
C01A C019 C00C 121.4(6)
C01A C019 H019 119.3
C019 C01A H01K 119.6
C01B C01A C019 120.7(6)
C01B C01A H01K 119.6
C01A C01B H01L 120.5
C01A C01B C01C 119.0(6)
C01C C01B H01L 120.5
C00K C01C H01M 119.5
C01B C01C C00K 120.9(6)
C01B C01C H01M 119.5
C00O C01D Br01 119.8(4)
C018 C01D Br01 118.2(4)
C018 C01D C00O 122.0(5)
C00R C01E C00Z 109.9(5)
C00R C01E C013 113.2(5)
C00R C01E C01J 107.4(6)
C00Z C01E C01J 112.3(5)
C013 C01E C00Z 104.1(5)
C013 C01E C01J 109.9(5)
H01A C01F H01B 109.5
H01A C01F H01C 109.5
H01B C01F H01C 109.5
C01H C01F H01A 109.5
C01H C01F H01B 109.5
C01H C01F H01C 109.5
C00P C01G H01G 120.1
C011 C01G C00P 119.9(6)
C011 C01G H01G 120.1
C016 C01H C01F 126.5(8)
C016 C01H H01H 116.8
C01F C01H H01H 116.8
C00Y C01I H01N 109.5
C00Y C01I H01O 109.5
C00Y C01I H01P 109.5
H01N C01I H01O 109.5
H01N C01I H01P 109.5
H01O C01I H01P 109.5
C01E C01J H01Q 109.5
C01E C01J H01R 109.5
C01E C01J H01S 109.5
H01Q C01J H01R 109.5
H01Q C01J H01S 109.5
H01R C01J H01S 109.5
C00J C01K H01D 109.5
C00J C01K H01E 109.5
C00J C01K H01F 109.5
H01D C01K H01E 109.5
H01D C01K H01F 109.5
H01E C01K H01F 109.5

loop_
_geom_bond_atom_site_label_1
_geom_bond_atom_site_label_2
_geom_bond_distance
Br01 C01D 1.900(5)
Br02 C00G 1.898(6)
O003 C00D 1.201(6)
O004 C00D 1.322(6)
O004 C00M 1.442(6)
O005 C009 1.330(7)
O005 C013 1.441(6)
O006 C009 1.207(7)
C007 C008 1.374(7)
C007 C009 1.477(7)
C007 C00H 1.396(7)
C008 H008 0.9300
C008 C00W 1.376(9)
C00A C00C 1.477(8)
C00A C00L 1.388(8)
C00A C015 1.390(7)
C00B C00D 1.480(7)
C00B C00F 1.394(7)
C00B C012 1.385(8)
C00C C00K 1.383(8)
C00C C019 1.391(8)
C00E C00J 1.537(7)
C00E C00V 1.373(7)
C00E C014 1.379(8)
C00F H00F 0.9300
C00F C00O 1.376(8)
C00G C00W 1.369(10)
C00G C00X 1.369(9)
C00H H00H 0.9300
C00H C00X 1.365(8)
C00I C00N 1.473(7)
C00I C00Q 1.389(7)
C00I C00T 1.382(8)
C00J C00M 1.513(7)
C00J C016 1.496(8)
C00J C01K 1.557(8)
C00K H00K 0.9300
C00K C01C 1.384(9)
C00L H00L 0.9300
C00L C010 1.373(8)
C00M H00A 0.9700
C00M H00B 0.9700
C00N C00P 1.380(7)
C00N C00S 1.390(7)
C00O H00O 0.9300
C00O C01D 1.370(9)
C00P H00P 0.9300
C00P C01G 1.382(8)
C00Q H00Q 0.9300
C00Q C00V 1.384(8)
C00R H00R 0.9300
C00R C00Y 1.278(10)
C00R C01E 1.520(10)
C00S H00S 0.9300
C00S C00U 1.387(9)
C00T H00T 0.9300
C00T C014 1.381(9)
C00U H00U 0.9300
C00U C011 1.367(10)
C00V H00V 0.9300
C00W H00W 0.9300
C00X H00X 0.9300
C00Y H00Y 0.9300
C00Y C01I 1.505(10)
C00Z C010 1.390(8)
C00Z C017 1.378(9)
C00Z C01E 1.541(8)
C010 H010 0.9300
C011 H011 0.9300
C011 C01G 1.370(10)
C012 H012 0.9300
C012 C018 1.377(8)
C013 H01I 0.9700
C013 H01J 0.9700
C013 C01E 1.531(8)
C014 H014 0.9300
C015 H015 0.9300
C015 C017 1.388(9)
C016 H016 0.9300
C016 C01H 1.291(11)
C017 H017 0.9300
C018 H018 0.9300
C018 C01D 1.368(8)
C019 H019 0.9300
C019 C01A 1.375(9)
C01A H01K 0.9300
C01A C01B 1.357(11)
C01B H01L 0.9300
C01B C01C 1.368(10)
C01C H01M 0.9300
C01E C01J 1.543(9)
C01F H01A 0.9600
C01F H01B 0.9600
C01F H01C 0.9600
C01F C01H 1.514(11)
C01G H01G 0.9300
C01H H01H 0.9300
C01I H01N 0.9600
C01I H01O 0.9600
C01I H01P 0.9600
C01J H01Q 0.9600
C01J H01R 0.9600
C01J H01S 0.9600
C01K H01D 0.9600
C01K H01E 0.9600
C01K H01F 0.9600
